data_2227682
loop_
_publ_author_name
'Shahani, Tara'
'Fun, Hoong-Kun'
'Ragavan, R. Venkat'
'Vijayakumar, V.'
'Sarveswari, S.'

_publ_section_title
;
 5-Cyclohexyl-4-methyl-1<i>H</i>-pyrazol-3(2<i>H</i>)-one monohydrate
;
_journal_coeditor_code IS2608
_journal_issue 11
_journal_name_full 'Acta Crystallographica Section E'
_journal_page_first o2760
_journal_page_last o2761
_journal_paper_doi 10.1107/S1600536810039164
_journal_volume 66
_journal_year 2010
_chemical_formula_iupac 'C10 H16 N2 O, H2 O'
_chemical_formula_moiety 'C10 H16 N2 O, H2 O'
_chemical_formula_sum 'C10 H18 N2 O2'
_chemical_formula_weight 198.26
_chemical_name_systematic
;
5-Cyclohexyl-4-methyl-1<i>H</i>-pyrazol-3(2<i>H</i>)-one monohydrate
;
_space_group_IT_number 14
_symmetry_cell_setting monoclinic
_symmetry_space_group_name_Hall '-P 2ybc'
_symmetry_space_group_name_H-M 'P 1 21/c 1'
_atom_sites_solution_hydrogens geom
_atom_sites_solution_primary direct
_atom_sites_solution_secondary difmap
_audit_creation_method SHELXL-97
_cell_angle_alpha 90.00
_cell_angle_beta 112.7820(10)
_cell_angle_gamma 90.00
_cell_formula_units_Z 4
_cell_length_a 13.4959(3)
_cell_length_b 6.24970(10)
_cell_length_c 13.9268(3)
_cell_measurement_reflns_used 9296
_cell_measurement_temperature 100.00(10)
_cell_measurement_theta_max 34.70
_cell_measurement_theta_min 2.95
_cell_volume 1083.02(4)
_computing_cell_refinement 'SAINT (Bruker, 2009)'
_computing_data_collection 'APEX2 (Bruker, 2009)'
_computing_data_reduction 'SAINT (Bruker, 2009)'
_computing_molecular_graphics 'SHELXTL (Sheldrick, 2008)'
_computing_publication_material 'SHELXTL (Sheldrick, 2008) and PLATON (Spek, 2009)'
_computing_structure_refinement 'SHELXTL (Sheldrick, 2008)'
_computing_structure_solution 'SHELXTL (Sheldrick, 2008)'
_diffrn_ambient_temperature 100.00(10)
_diffrn_measured_fraction_theta_full 0.990
_diffrn_measured_fraction_theta_max 0.990
_diffrn_measurement_device_type
;
Bruker SMART APEXII CCD area-detector
;
_diffrn_measurement_method '\f and \w scans'
_diffrn_radiation_monochromator graphite
_diffrn_radiation_source 'fine-focus sealed tube'
_diffrn_radiation_type MoK\a
_diffrn_radiation_wavelength 0.71073
_diffrn_reflns_av_R_equivalents 0.0329
_diffrn_reflns_av_sigmaI/netI 0.0262
_diffrn_reflns_limit_h_max 21
_diffrn_reflns_limit_h_min -20
_diffrn_reflns_limit_k_max 10
_diffrn_reflns_limit_k_min -10
_diffrn_reflns_limit_l_max 21
_diffrn_reflns_limit_l_min -21
_diffrn_reflns_number 26403
_diffrn_reflns_theta_full 34.98
_diffrn_reflns_theta_max 34.98
_diffrn_reflns_theta_min 1.64
_diffrn_standards_number 0
_exptl_absorpt_coefficient_mu 0.085
_exptl_absorpt_correction_T_max 0.9809
_exptl_absorpt_correction_T_min 0.9618
_exptl_absorpt_correction_type multi-scan
_exptl_absorpt_process_details '(<i>SADABS</i>; Bruker, 2009)'
_exptl_crystal_colour colourless
_exptl_crystal_density_diffrn 1.216
_exptl_crystal_density_method 'not measured'
_exptl_crystal_description block
_exptl_crystal_F_000 432
_exptl_crystal_size_max 0.46
_exptl_crystal_size_mid 0.27
_exptl_crystal_size_min 0.23
_refine_diff_density_max 0.549
_refine_diff_density_min -0.276
_refine_ls_extinction_method none
_refine_ls_goodness_of_fit_ref 1.034
_refine_ls_hydrogen_treatment refall
_refine_ls_matrix_type full
_refine_ls_number_parameters 199
_refine_ls_number_reflns 4715
_refine_ls_number_restraints 0
_refine_ls_restrained_S_all 1.034
_refine_ls_R_factor_all 0.0543
_refine_ls_R_factor_gt 0.0421
_refine_ls_shift/su_max_lt 0.001
_refine_ls_shift/su_mean 0.000
_refine_ls_structure_factor_coef Fsqd
_refine_ls_weighting_details 'calc w=1/[\s^2^(Fo^2^)+(0.0623P)^2^+0.2027P] where P=(Fo^2^+2Fc^2^)/3'
_refine_ls_weighting_scheme calc
_refine_ls_wR_factor_gt 0.1093
_refine_ls_wR_factor_ref 0.1174
_reflns_number_gt 3863
_reflns_number_total 4715
_reflns_threshold_expression I>2\s(I)
_cod_data_source_file is2608.cif
_cod_data_source_block I
_cod_original_sg_symbol_H-M 'P 21/c'
_cod_database_code 2227682
_cod_database_fobs_code 2227682

loop_
_symmetry_equiv_pos_as_xyz
'x, y, z'
'-x, y+1/2, -z+1/2'
'-x, -y, -z'
'x, -y-1/2, z-1/2'

loop_
_atom_site_type_symbol
_atom_site_label
_atom_site_fract_x
_atom_site_fract_y
_atom_site_fract_z
_atom_site_U_iso_or_equiv
_atom_site_adp_type
_atom_site_calc_flag
_atom_site_refinement_flags
_atom_site_occupancy
_atom_site_disorder_assembly
_atom_site_disorder_group
O O1 0.47692(5) 0.58283(9) 0.36443(4) 0.01649(11) Uani d . 1 . .
N N1 0.35298(5) 0.86770(11) 0.49923(5) 0.01570(12) Uani d . 1 . .
N N2 0.43455(5) 0.74179(11) 0.49437(5) 0.01560(12) Uani d . 1 . .
C C1 0.22589(7) 1.31323(13) 0.36124(7) 0.02077(15) Uani d . 1 . .
C C2 0.12483(7) 1.45257(14) 0.33028(7) 0.02375(16) Uani d . 1 . .
C C3 0.07738(7) 1.44773(14) 0.41354(7) 0.02298(16) Uani d . 1 . .
C C4 0.05310(7) 1.21880(14) 0.43594(7) 0.02146(16) Uani d . 1 . .
C C5 0.15219(7) 1.07543(13) 0.46434(7) 0.01902(14) Uani d . 1 . .
C C6 0.19853(6) 1.08190(12) 0.37959(6) 0.01492(13) Uani d . 1 . .
C C7 0.29215(6) 0.93410(11) 0.40136(5) 0.01425(13) Uani d . 1 . .
C C8 0.41832(6) 0.71084(12) 0.39255(5) 0.01420(13) Uani d . 1 . .
C C9 0.32907(6) 0.83939(12) 0.33169(5) 0.01507(13) Uani d . 1 . .
C C10 0.28323(7) 0.85575(15) 0.21552(6) 0.02220(16) Uani d . 1 . .
O O1W 0.39076(5) 0.38748(10) 0.17409(5) 0.02017(12) Uani d . 1 . .
H H1A 0.2820(10) 1.3696(19) 0.4284(10) 0.026(3) Uiso d . 1 . .
H H1B 0.2551(10) 1.319(2) 0.3063(11) 0.030(3) Uiso d . 1 . .
H H2A 0.0700(11) 1.398(2) 0.2637(11) 0.029(3) Uiso d . 1 . .
H H2B 0.1410(11) 1.602(2) 0.3181(11) 0.033(3) Uiso d . 1 . .
H H3A 0.1301(11) 1.516(2) 0.4797(10) 0.028(3) Uiso d . 1 . .
H H3B 0.0083(10) 1.536(2) 0.3909(10) 0.027(3) Uiso d . 1 . .
H H4A -0.0056(10) 1.161(2) 0.3741(11) 0.029(3) Uiso d . 1 . .
H H4B 0.0270(10) 1.214(2) 0.4932(10) 0.028(3) Uiso d . 1 . .
H H5A 0.2079(11) 1.124(2) 0.5307(11) 0.032(3) Uiso d . 1 . .
H H5B 0.1334(10) 0.922(2) 0.4749(10) 0.025(3) Uiso d . 1 . .
H H6 0.1416(10) 1.028(2) 0.3127(9) 0.020(3) Uiso d . 1 . .
H H10A 0.2285(15) 0.956(3) 0.1918(15) 0.066(5) Uiso d . 1 . .
H H10B 0.3351(14) 0.891(3) 0.1877(13) 0.053(5) Uiso d . 1 . .
H H10C 0.2553(13) 0.719(3) 0.1795(14) 0.060(5) Uiso d . 1 . .
H H1N1 0.3647(11) 0.938(2) 0.5581(11) 0.033(3) Uiso d . 1 . .
H H1N2 0.4682(11) 0.646(2) 0.5476(11) 0.034(3) Uiso d . 1 . .
H H1W1 0.4222(13) 0.442(3) 0.2377(13) 0.046(4) Uiso d . 1 . .
H H1W2 0.4323(13) 0.284(3) 0.1729(13) 0.052(5) Uiso d . 1 . .

loop_
_atom_site_aniso_label
_atom_site_aniso_U_11
_atom_site_aniso_U_22
_atom_site_aniso_U_33
_atom_site_aniso_U_12
_atom_site_aniso_U_13
_atom_site_aniso_U_23
O1 0.0200(3) 0.0165(2) 0.0143(2) 0.00467(19) 0.00818(19) 0.00135(18)
N1 0.0190(3) 0.0166(3) 0.0112(2) 0.0047(2) 0.0057(2) 0.0004(2)
N2 0.0187(3) 0.0162(3) 0.0116(3) 0.0051(2) 0.0056(2) 0.0017(2)
C1 0.0210(3) 0.0161(3) 0.0261(4) 0.0025(3) 0.0102(3) 0.0048(3)
C2 0.0251(4) 0.0165(3) 0.0282(4) 0.0053(3) 0.0088(3) 0.0047(3)
C3 0.0227(4) 0.0170(3) 0.0272(4) 0.0040(3) 0.0074(3) -0.0051(3)
C4 0.0197(3) 0.0206(4) 0.0257(4) 0.0018(3) 0.0105(3) -0.0039(3)
C5 0.0208(3) 0.0179(3) 0.0211(3) 0.0028(3) 0.0113(3) 0.0010(3)
C6 0.0158(3) 0.0139(3) 0.0145(3) 0.0018(2) 0.0053(2) -0.0002(2)
C7 0.0166(3) 0.0135(3) 0.0122(3) 0.0015(2) 0.0052(2) 0.0010(2)
C8 0.0173(3) 0.0138(3) 0.0118(3) 0.0012(2) 0.0060(2) 0.0009(2)
C9 0.0180(3) 0.0156(3) 0.0112(3) 0.0034(2) 0.0052(2) 0.0015(2)
C10 0.0275(4) 0.0259(4) 0.0118(3) 0.0087(3) 0.0059(3) 0.0024(3)
O1W 0.0246(3) 0.0216(3) 0.0139(2) 0.0035(2) 0.0071(2) 0.0007(2)

loop_
_atom_type_symbol
_atom_type_description
_atom_type_scat_dispersion_real
_atom_type_scat_dispersion_imag
_atom_type_scat_source
C C 0.0033 0.0016 'International Tables Vol C Tables 4.2.6.8 and 6.1.1.4'
H H 0.0000 0.0000 'International Tables Vol C Tables 4.2.6.8 and 6.1.1.4'
N N 0.0061 0.0033 'International Tables Vol C Tables 4.2.6.8 and 6.1.1.4'
O O 0.0106 0.0060 'International Tables Vol C Tables 4.2.6.8 and 6.1.1.4'

loop_
_geom_angle_atom_site_label_1
_geom_angle_atom_site_label_2
_geom_angle_atom_site_label_3
_geom_angle_site_symmetry_1
_geom_angle_site_symmetry_3
_geom_angle
_geom_angle_publ_flag
C7 N1 N2 . . 108.07(6) ?
C7 N1 H1N1 . . 126.7(9) ?
N2 N1 H1N1 . . 118.0(9) ?
C8 N2 N1 . . 108.86(6) ?
C8 N2 H1N2 . . 125.1(9) ?
N1 N2 H1N2 . . 119.0(8) ?
C2 C1 C6 . . 109.64(7) ?
C2 C1 H1A . . 109.2(7) ?
C6 C1 H1A . . 108.4(7) ?
C2 C1 H1B . . 110.0(8) ?
C6 C1 H1B . . 110.7(8) ?
H1A C1 H1B . . 108.9(10) ?
C3 C2 C1 . . 111.37(7) ?
C3 C2 H2A . . 108.8(8) ?
C1 C2 H2A . . 109.1(8) ?
C3 C2 H2B . . 109.6(8) ?
C1 C2 H2B . . 110.7(8) ?
H2A C2 H2B . . 107.2(11) ?
C2 C3 C4 . . 111.10(7) ?
C2 C3 H3A . . 109.2(7) ?
C4 C3 H3A . . 109.7(8) ?
C2 C3 H3B . . 110.8(7) ?
C4 C3 H3B . . 109.0(8) ?
H3A C3 H3B . . 106.9(11) ?
C3 C4 C5 . . 111.51(7) ?
C3 C4 H4A . . 109.1(8) ?
C5 C4 H4A . . 109.8(8) ?
C3 C4 H4B . . 111.4(8) ?
C5 C4 H4B . . 108.8(8) ?
H4A C4 H4B . . 106.1(11) ?
C4 C5 C6 . . 111.20(7) ?
C4 C5 H5A . . 109.6(8) ?
C6 C5 H5A . . 108.8(8) ?
C4 C5 H5B . . 110.4(7) ?
C6 C5 H5B . . 109.5(7) ?
H5A C5 H5B . . 107.3(11) ?
C7 C6 C5 . . 113.01(6) ?
C7 C6 C1 . . 112.05(6) ?
C5 C6 C1 . . 110.36(6) ?
C7 C6 H6 . . 105.2(7) ?
C5 C6 H6 . . 108.0(7) ?
C1 C6 H6 . . 107.9(7) ?
N1 C7 C9 . . 109.38(6) ?
N1 C7 C6 . . 121.81(6) ?
C9 C7 C6 . . 128.78(7) ?
O1 C8 N2 . . 122.31(7) ?
O1 C8 C9 . . 130.36(6) ?
N2 C8 C9 . . 107.32(6) ?
C7 C9 C8 . . 105.99(6) ?
C7 C9 C10 . . 128.25(7) ?
C8 C9 C10 . . 125.68(7) ?
C9 C10 H10A . . 111.8(12) ?
C9 C10 H10B . . 113.4(10) ?
H10A C10 H10B . . 108.0(15) ?
C9 C10 H10C . . 114.0(11) ?
H10A C10 H10C . . 108.0(15) ?
H10B C10 H10C . . 101.0(14) ?
H1W1 O1W H1W2 . . 104.0(14) ?

loop_
_geom_bond_atom_site_label_1
_geom_bond_atom_site_label_2
_geom_bond_site_symmetry_2
_geom_bond_distance
_geom_bond_publ_flag
O1 C8 . 1.2880(9) ?
N1 C7 . 1.3555(9) ?
N1 N2 . 1.3760(9) ?
N1 H1N1 . 0.889(14) ?
N2 C8 . 1.3622(9) ?
N2 H1N2 . 0.923(14) ?
C1 C2 . 1.5326(12) ?
C1 C6 . 1.5378(11) ?
C1 H1A . 1.012(13) ?
C1 H1B . 0.987(13) ?
C2 C3 . 1.5267(13) ?
C2 H2A . 0.995(14) ?
C2 H2B . 0.986(14) ?
C3 C4 . 1.5267(13) ?
C3 H3A . 1.013(14) ?
C3 H3B . 1.022(13) ?
C4 C5 . 1.5290(11) ?
C4 H4A . 0.985(14) ?
C4 H4B . 0.989(13) ?
C5 C6 . 1.5354(10) ?
C5 H5A . 0.986(14) ?
C5 H5B . 1.020(13) ?
C6 C7 . 1.4982(10) ?
C6 H6 . 1.009(12) ?
C7 C9 . 1.3836(10) ?
C8 C9 . 1.4226(10) ?
C9 C10 . 1.4953(11) ?
C10 H10A . 0.93(2) ?
C10 H10B . 0.948(17) ?
C10 H10C . 0.987(19) ?
O1W H1W1 . 0.888(17) ?
O1W H1W2 . 0.858(18) ?

loop_
_geom_hbond_atom_site_label_D
_geom_hbond_atom_site_label_H
_geom_hbond_atom_site_label_A
_geom_hbond_site_symmetry_A
_geom_hbond_distance_DH
_geom_hbond_distance_HA
_geom_hbond_distance_DA
_geom_hbond_angle_DHA
_geom_hbond_publ_flag
N1 H1N1 O1W 4_576 0.889(14) 1.866(14) 2.7513(9) 173.7(12) yes
N2 H1N2 O1 3_666 0.924(14) 1.842(13) 2.7552(9) 169.5(13) yes
O1W H1W1 O1 . 0.889(17) 1.851(17) 2.7354(8) 173.2(18) yes
O1W H1W2 O1 2_645 0.860(19) 1.961(19) 2.8007(9) 165.0(16) yes
C5 H5A O1W 4_576 0.987(14) 2.503(15) 3.4161(12) 153.7(11) yes

loop_
_geom_torsion_atom_site_label_1
_geom_torsion_atom_site_label_2
_geom_torsion_atom_site_label_3
_geom_torsion_atom_site_label_4
_geom_torsion_site_symmetry_1
_geom_torsion_site_symmetry_2
_geom_torsion_site_symmetry_3
_geom_torsion_site_symmetry_4
_geom_torsion
_geom_torsion_publ_flag
C7 N1 N2 C8 . . . . -6.34(8) ?
C6 C1 C2 C3 . . . . 57.93(10) ?
C1 C2 C3 C4 . . . . -56.21(10) ?
C2 C3 C4 C5 . . . . 54.34(10) ?
C3 C4 C5 C6 . . . . -54.98(9) ?
C4 C5 C6 C7 . . . . -176.77(7) ?
C4 C5 C6 C1 . . . . 56.89(9) ?
C2 C1 C6 C7 . . . . 175.19(7) ?
C2 C1 C6 C5 . . . . -57.94(9) ?
N2 N1 C7 C9 . . . . 4.32(9) ?
N2 N1 C7 C6 . . . . -177.56(6) ?
C5 C6 C7 N1 . . . . -23.26(10) ?
C1 C6 C7 N1 . . . . 102.18(8) ?
C5 C6 C7 C9 . . . . 154.47(8) ?
C1 C6 C7 C9 . . . . -80.10(10) ?
N1 N2 C8 O1 . . . . -173.49(7) ?
N1 N2 C8 C9 . . . . 5.81(8) ?
N1 C7 C9 C8 . . . . -0.75(9) ?
C6 C7 C9 C8 . . . . -178.70(7) ?
N1 C7 C9 C10 . . . . 176.30(8) ?
C6 C7 C9 C10 . . . . -1.65(14) ?
O1 C8 C9 C7 . . . . 176.10(8) ?
N2 C8 C9 C7 . . . . -3.12(8) ?
O1 C8 C9 C10 . . . . -1.05(14) ?
N2 C8 C9 C10 . . . . 179.74(8) ?

loop_
_cod_related_entry_id
_cod_related_entry_database
_cod_related_entry_code
1 ChemSpider 30656264
